data_1543978
loop_
_publ_author_name
'Chen, Senhua'
'Chen, Dongni'
'Cai, Runlin'
'Cui, Hui'
'Long, Yuhua'
'Lu, Yongjun'
'Li, Chunyuan'
'She, Zhigang'

_publ_section_title
;
 Cytotoxic and Antibacterial Preussomerins from the Mangrove Endophytic
 Fungus Lasiodiplodia theobromae ZJ-HQ1.
;
_journal_issue 9
_journal_name_full 'Journal of natural products'
_journal_page_first 2397
_journal_page_last 2402
_journal_paper_doi 10.1021/acs.jnatprod.6b00639
_journal_volume 79
_journal_year 2016
_chemical_absolute_configuration ad
_chemical_formula_moiety 'C21 H15 Cl O8'
_chemical_formula_sum 'C21 H15 Cl O8'
_chemical_formula_weight 430.78
_chemical_name_systematic
;
 ? 
;
_space_group_crystal_system orthorhombic
_space_group_IT_number 19
_space_group_name_Hall 'P 2ac 2ab'
_space_group_name_H-M_alt 'P 21 21 21'
_symmetry_space_group_name_Hall 'P 2ac 2ab'
_symmetry_space_group_name_H-M 'P 21 21 21'
_atom_sites_solution_hydrogens geom
_atom_sites_solution_primary direct
_atom_sites_solution_secondary difmap
_audit_creation_date 2016-08-12
_audit_creation_method
;
Olex2 1.2
(compiled 2016.02.19 svn.r3266 for OlexSys, GUI svn.r5155)
;
_cell_angle_alpha 90.00
_cell_angle_beta 90.00
_cell_angle_gamma 90.00
_cell_formula_units_Z 4
_cell_length_a 8.2824(2)
_cell_length_b 11.9132(3)
_cell_length_c 18.2409(5)
_cell_measurement_reflns_used 2825
_cell_measurement_temperature 293(2)
_cell_measurement_theta_max 66.8750
_cell_measurement_theta_min 3.6900
_cell_volume 1799.83(8)
_computing_molecular_graphics 'Olex2 (Dolomanov et al., 2009)'
_computing_publication_material 'Olex2 (Dolomanov et al., 2009)'
_computing_structure_refinement 'XL (Sheldrick, 2008)'
_computing_structure_solution 'SHELXS-97 (Sheldrick, 1990)'
_diffrn_ambient_temperature 293(2)
_diffrn_detector_area_resol_mean 10.5058
_diffrn_measured_fraction_theta_full 0.990
_diffrn_measured_fraction_theta_max 0.990
_diffrn_measurement_details
;
  1 omega  -20.00   71.00   1.0000    1.0000
omega____ theta____ kappa____ phi______ frames
    -       40.7938  -99.0000    0.0000 91

  2 omega   17.00   47.00   1.0000    1.2450
omega____ theta____ kappa____ phi______ frames
    -       93.5000  -30.0000  -30.0000 30

  3 omega   19.00   67.00   1.0000    1.2450
omega____ theta____ kappa____ phi______ frames
    -       93.5000  -30.0000  -90.0000 48

  4 omega   43.00   69.00   1.0000    1.2450
omega____ theta____ kappa____ phi______ frames
    -       93.5000  -30.0000   30.0000 26

  5 omega   63.00  128.00   1.0000    1.2450
omega____ theta____ kappa____ phi______ frames
    -       93.5000   30.0000   90.0000 65

  6 omega  137.00  163.00   1.0000    1.2450
omega____ theta____ kappa____ phi______ frames
    -       93.5000   30.0000   90.0000 26

  7 omega   33.00   93.00   1.0000    1.2450
omega____ theta____ kappa____ phi______ frames
    -       93.5000 -126.0000 -120.0000 60

  8 omega   30.00   84.00   1.0000    1.2450
omega____ theta____ kappa____ phi______ frames
    -       93.5000 -126.0000 -180.0000 54

  9 omega  -92.00  -48.00   1.0000    1.0000
omega____ theta____ kappa____ phi______ frames
    -      -40.7938  126.0000  -30.0000 44

;
_diffrn_measurement_device_type 'multiwire proportional'
_diffrn_measurement_method 'phi and omega scans'
_diffrn_radiation_monochromator graphite
_diffrn_radiation_type CuK\a
_diffrn_radiation_wavelength 1.54178
_diffrn_reflns_av_R_equivalents 0.0300
_diffrn_reflns_av_unetI/netI 0.0388
_diffrn_reflns_limit_h_max 5
_diffrn_reflns_limit_h_min -9
_diffrn_reflns_limit_k_max 14
_diffrn_reflns_limit_k_min -13
_diffrn_reflns_limit_l_max 18
_diffrn_reflns_limit_l_min -21
_diffrn_reflns_number 4965
_diffrn_reflns_theta_full 66.95
_diffrn_reflns_theta_max 66.95
_diffrn_reflns_theta_min 4.43
_diffrn_source 'fine-focus sealed tube'
_exptl_absorpt_coefficient_mu 2.349
_exptl_absorpt_correction_T_max 0.7345
_exptl_absorpt_correction_T_min 0.4459
_exptl_absorpt_correction_type multi-scan
_exptl_crystal_colour yellow
_exptl_crystal_density_diffrn 1.590
_exptl_crystal_density_method 'not measured'
_exptl_crystal_description block
_exptl_crystal_F_000 888
_exptl_crystal_size_max 0.41
_exptl_crystal_size_mid 0.32
_exptl_crystal_size_min 0.14
_refine_diff_density_max 0.205
_refine_diff_density_min -0.279
_refine_diff_density_rms 0.051
_refine_ls_abs_structure_details 'Flack H D (1983), Acta Cryst. A39, 876-881'
_refine_ls_abs_structure_Flack 0.012(17)
_refine_ls_extinction_coef 0.0014(2)
_refine_ls_extinction_expression Fc^*^=kFc[1+0.001xFc^2^\l^3^/sin(2\q)]^-1/4^
_refine_ls_extinction_method SHELXL
_refine_ls_goodness_of_fit_ref 1.056
_refine_ls_hydrogen_treatment constr
_refine_ls_matrix_type full
_refine_ls_number_parameters 275
_refine_ls_number_reflns 2872
_refine_ls_number_restraints 0
_refine_ls_restrained_S_all 1.056
_refine_ls_R_factor_all 0.0393
_refine_ls_R_factor_gt 0.0350
_refine_ls_shift/su_max 0.001
_refine_ls_shift/su_mean 0.000
_refine_ls_structure_factor_coef Fsqd
_refine_ls_weighting_details 'calc w=1/[\s^2^(Fo^2^)+(0.0520P)^2^+0.0000P] where P=(Fo^2^+2Fc^2^)/3'
_refine_ls_weighting_scheme calc
_refine_ls_wR_factor_gt 0.0850
_refine_ls_wR_factor_ref 0.0896
_reflns_number_gt 2667
_reflns_number_total 2872
_reflns_threshold_expression >2sigma(I)
_cod_data_source_file np6b00639_si_002.cif
_cod_data_source_block aa
_cod_depositor_comments 'Adding full bibliography for 1543978.cif.'
_cod_database_code 1543978
_olex2_refinement_description
;
1. Fixed Uiso
 At 1.2 times of:
  All C(H) groups, All C(H,H) groups
 At 1.5 times of:
  All C(H,H,H) groups, All O(H) groups
2.a Ternary CH refined with riding coordinates:
 C3(H3), C2(H2A), C3'(H3')
2.b Secondary CH2 refined with riding coordinates:
 C2'(H2'A,H2'B)
2.c Aromatic/amide H refined with riding coordinates:
 C7(H7), C9'(H9'), C7'(H7'), C8'(H8'), C8(H8)
2.d Idealised Me refined as rotating group:
 C11'(H11A,H11B,H11C)
2.e Idealised tetrahedral OH refined as rotating group:
 O6(H6), O2(H2)
;
_olex2_submission_special_instructions 'No special instructions were received'

loop_
_space_group_symop_id
_space_group_symop_operation_xyz
1 'x, y, z'
2 '-x+1/2, -y, z+1/2'
3 '-x, y+1/2, -z+1/2'
4 'x+1/2, -y+1/2, -z'

loop_
_atom_site_label
_atom_site_type_symbol
_atom_site_fract_x
_atom_site_fract_y
_atom_site_fract_z
_atom_site_U_iso_or_equiv
_atom_site_adp_type
_atom_site_occupancy
_atom_site_calc_flag
_atom_site_refinement_flags_posn
Cl1 Cl 0.84206(8) 0.41110(6) 0.73569(3) 0.02763(18) Uani 1 d .
O6 O 0.6961(2) 0.39923(16) 0.57852(9) 0.0213(4) Uani 1 d .
H6 H 0.6508 0.3474 0.5998 0.032 Uiso 1 calc GR
O5 O 1.11595(19) 0.41764(15) 0.53318(8) 0.0174(4) Uani 1 d .
O3 O 0.9025(2) 0.51926(14) 0.37587(8) 0.0180(4) Uani 1 d .
O4 O 0.8966(2) 0.36836(14) 0.45841(8) 0.0153(4) Uani 1 d .
C10' C 1.2503(3) 0.4074(2) 0.34095(13) 0.0168(5) Uani 1 d .
O7 O 0.9626(2) 0.22495(15) 0.34661(9) 0.0205(4) Uani 1 d .
O1 O 0.8463(2) 0.64816(15) 0.69281(9) 0.0242(4) Uani 1 d .
C6' C 1.2128(3) 0.4175(2) 0.47155(12) 0.0162(5) Uani 1 d .
C4' C 0.9672(3) 0.4107(2) 0.39316(13) 0.0153(5) Uani 1 d .
C3 C 0.8655(3) 0.3901(2) 0.58851(12) 0.0171(5) Uani 1 d .
H3 H 0.8957 0.3117 0.5974 0.021 Uiso 1 calc R
C4 C 0.9462(3) 0.4333(2) 0.51899(13) 0.0147(5) Uani 1 d .
C7 C 0.8385(4) 0.7013(2) 0.42028(14) 0.0264(6) Uani 1 d .
H7 H 0.8230 0.7247 0.3721 0.032 Uiso 1 calc R
O8 O 1.2641(2) 0.39490(16) 0.21146(9) 0.0233(4) Uani 1 d .
C6 C 0.8864(3) 0.5912(2) 0.43452(13) 0.0176(5) Uani 1 d .
O2 O 0.8005(3) 0.81544(16) 0.60313(11) 0.0384(5) Uani 1 d .
H2 H 0.8239 0.7883 0.6431 0.058 Uiso 1 calc GR
C1 C 0.8782(3) 0.5868(2) 0.64090(13) 0.0187(5) Uani 1 d .
C2' C 0.9992(3) 0.3773(2) 0.25964(14) 0.0198(6) Uani 1 d .
H2'A H 0.9777 0.3237 0.2208 0.024 Uiso 1 calc R
H2'B H 0.9516 0.4483 0.2452 0.024 Uiso 1 calc R
C9' C 1.4159(3) 0.4091(2) 0.35073(13) 0.0189(5) Uani 1 d .
H9' H 1.4844 0.4059 0.3104 0.023 Uiso 1 calc R
C5' C 1.1473(3) 0.4138(2) 0.40188(12) 0.0152(5) Uani 1 d .
C2 C 0.9210(3) 0.4634(2) 0.65153(13) 0.0192(5) Uani 1 d .
H2A H 1.0389 0.4580 0.6541 0.023 Uiso 1 calc R
C7' C 1.3788(3) 0.4188(2) 0.48180(14) 0.0206(6) Uani 1 d .
H7' H 1.4219 0.4216 0.5289 0.025 Uiso 1 calc R
C5 C 0.9071(3) 0.5548(2) 0.50573(13) 0.0161(5) Uani 1 d .
C10 C 0.8778(3) 0.6285(2) 0.56476(14) 0.0194(5) Uani 1 d .
C8' C 1.4798(3) 0.4157(2) 0.42135(14) 0.0219(6) Uani 1 d .
H8' H 1.5911 0.4180 0.4279 0.026 Uiso 1 calc R
C9 C 0.8326(4) 0.7401(2) 0.54961(15) 0.0266(6) Uani 1 d .
C3' C 0.9165(3) 0.3371(2) 0.32912(12) 0.0155(5) Uani 1 d .
H3' H 0.7991 0.3410 0.3229 0.019 Uiso 1 calc R
C1' C 1.1803(3) 0.3926(2) 0.26624(13) 0.0170(5) Uani 1 d .
C8 C 0.8143(4) 0.7752(2) 0.47665(15) 0.0305(7) Uani 1 d .
H8 H 0.7856 0.8491 0.4666 0.037 Uiso 1 calc R
C11' C 0.8694(4) 0.1435(2) 0.30988(15) 0.0327(7) Uani 1 d .
H11A H 0.8871 0.0714 0.3319 0.049 Uiso 1 calc GR
H11B H 0.9005 0.1409 0.2592 0.049 Uiso 1 calc GR
H11C H 0.7571 0.1627 0.3135 0.049 Uiso 1 calc GR

loop_
_atom_site_aniso_label
_atom_site_aniso_U_11
_atom_site_aniso_U_22
_atom_site_aniso_U_33
_atom_site_aniso_U_23
_atom_site_aniso_U_13
_atom_site_aniso_U_12
Cl1 0.0372(4) 0.0310(3) 0.0148(3) 0.0014(3) 0.0034(3) -0.0029(3)
O6 0.0161(8) 0.0261(10) 0.0218(9) 0.0047(8) 0.0004(7) -0.0044(8)
O5 0.0145(8) 0.0249(9) 0.0128(8) -0.0017(7) -0.0005(7) 0.0024(8)
O3 0.0219(8) 0.0179(9) 0.0143(8) 0.0013(7) -0.0030(7) 0.0052(8)
O4 0.0172(8) 0.0176(8) 0.0112(8) -0.0008(6) 0.0000(7) -0.0010(7)
C10' 0.0189(12) 0.0145(12) 0.0169(12) 0.0009(10) -0.0013(10) -0.0009(11)
O7 0.0251(9) 0.0177(9) 0.0186(8) -0.0038(7) -0.0039(8) 0.0006(8)
O1 0.0290(10) 0.0258(10) 0.0178(9) -0.0058(7) 0.0050(8) 0.0010(9)
C6' 0.0186(11) 0.0160(12) 0.0141(11) -0.0014(10) 0.0030(10) 0.0010(11)
C4' 0.0173(11) 0.0137(11) 0.0148(11) 0.0034(10) 0.0024(10) 0.0007(11)
C3 0.0186(12) 0.0180(12) 0.0147(11) 0.0004(10) 0.0004(10) -0.0021(10)
C4 0.0116(11) 0.0170(13) 0.0156(11) -0.0009(10) -0.0017(10) 0.0001(10)
C7 0.0347(16) 0.0213(13) 0.0233(14) 0.0045(11) 0.0009(13) 0.0035(13)
O8 0.0238(9) 0.0298(10) 0.0164(8) 0.0009(8) 0.0037(7) 0.0003(9)
C6 0.0187(12) 0.0188(12) 0.0153(11) -0.0006(10) 0.0012(10) -0.0002(11)
O2 0.0664(15) 0.0196(10) 0.0293(11) -0.0081(8) 0.0042(11) 0.0077(11)
C1 0.0142(12) 0.0222(13) 0.0197(12) -0.0023(11) 0.0006(10) -0.0013(11)
C2' 0.0209(12) 0.0249(14) 0.0136(11) -0.0016(10) -0.0002(10) 0.0017(11)
C9' 0.0189(11) 0.0175(12) 0.0202(12) 0.0014(11) 0.0046(10) 0.0004(12)
C5' 0.0163(11) 0.0135(11) 0.0158(11) 0.0008(10) -0.0003(10) 0.0002(11)
C2 0.0188(12) 0.0243(14) 0.0144(11) 0.0026(10) 0.0014(11) -0.0006(11)
C7' 0.0205(12) 0.0230(13) 0.0183(12) -0.0034(11) -0.0051(10) 0.0020(12)
C5 0.0149(11) 0.0168(12) 0.0165(12) 0.0012(10) 0.0000(10) 0.0005(11)
C10 0.0193(12) 0.0199(13) 0.0191(12) -0.0006(10) 0.0023(11) -0.0018(11)
C8' 0.0154(11) 0.0256(14) 0.0248(13) -0.0027(11) -0.0018(11) -0.0024(12)
C9 0.0356(16) 0.0195(13) 0.0246(14) -0.0055(11) 0.0017(13) 0.0018(13)
C3' 0.0121(11) 0.0189(12) 0.0155(12) 0.0007(10) -0.0033(10) 0.0020(10)
C1' 0.0211(12) 0.0138(11) 0.0159(11) 0.0020(10) 0.0006(11) 0.0011(11)
C8 0.0436(17) 0.0161(12) 0.0318(15) 0.0053(12) 0.0018(14) 0.0059(14)
C11' 0.0401(17) 0.0242(14) 0.0338(15) -0.0073(12) -0.0060(14) -0.0084(14)

loop_
_atom_type_symbol
_atom_type_description
_atom_type_scat_dispersion_real
_atom_type_scat_dispersion_imag
_atom_type_scat_source
C C 0.0181 0.0091 'International Tables Vol C Tables 4.2.6.8 and 6.1.1.4'
H H 0.0000 0.0000 'International Tables Vol C Tables 4.2.6.8 and 6.1.1.4'
O O 0.0492 0.0322 'International Tables Vol C Tables 4.2.6.8 and 6.1.1.4'
Cl Cl 0.3639 0.7018 'International Tables Vol C Tables 4.2.6.8 and 6.1.1.4'

loop_
_geom_angle_atom_site_label_1
_geom_angle_atom_site_label_2
_geom_angle_atom_site_label_3
_geom_angle
C3 O6 H6 109.5
C6' O5 C4 114.86(17)
C6 O3 C4' 115.22(17)
C4 O4 C4' 109.99(17)
C9' C10' C5' 120.0(2)
C9' C10' C1' 120.3(2)
C5' C10' C1' 119.6(2)
C11' O7 C3' 113.09(19)
O5 C6' C5' 121.3(2)
O5 C6' C7' 117.8(2)
C5' C6' C7' 120.9(2)
O3 C4' C5' 111.9(2)
O3 C4' C3' 104.34(18)
O4 C4' O3 110.55(19)
O4 C4' C5' 109.24(19)
O4 C4' C3' 108.98(19)
C5' C4' C3' 111.7(2)
O6 C3 H3 110.3
O6 C3 C4 107.54(18)
O6 C3 C2 110.7(2)
C4 C3 H3 110.3
C2 C3 H3 110.3
C2 C3 C4 107.7(2)
O5 C4 C3 103.59(18)
O5 C4 C5 111.31(19)
O4 C4 O5 110.73(18)
O4 C4 C3 109.83(19)
O4 C4 C5 109.85(19)
C5 C4 C3 111.4(2)
C6 C7 H7 119.8
C8 C7 H7 119.8
C8 C7 C6 120.5(2)
O3 C6 C7 117.9(2)
O3 C6 C5 121.6(2)
C5 C6 C7 120.4(2)
C9 O2 H2 109.5
O1 C1 C2 121.8(2)
O1 C1 C10 121.7(2)
C10 C1 C2 116.4(2)
H2'A C2' H2'B 107.6
C3' C2' H2'A 108.6
C3' C2' H2'B 108.6
C1' C2' H2'A 108.6
C1' C2' H2'B 108.6
C1' C2' C3' 114.7(2)
C10' C9' H9' 120.1
C10' C9' C8' 119.7(2)
C8' C9' H9' 120.1
C10' C5' C4' 121.3(2)
C6' C5' C10' 119.4(2)
C6' C5' C4' 119.2(2)
Cl1 C2 H2A 107.5
C3 C2 Cl1 109.91(17)
C3 C2 C1 112.9(2)
C3 C2 H2A 107.5
C1 C2 Cl1 111.20(17)
C1 C2 H2A 107.5
C6' C7' H7' 120.3
C8' C7' C6' 119.4(2)
C8' C7' H7' 120.3
C6 C5 C4 118.7(2)
C6 C5 C10 120.1(2)
C10 C5 C4 120.9(2)
C5 C10 C1 120.6(2)
C9 C10 C1 120.2(2)
C9 C10 C5 118.9(2)
C9' C8' H8' 119.7
C7' C8' C9' 120.6(2)
C7' C8' H8' 119.7
O2 C9 C10 122.5(2)
O2 C9 C8 117.7(2)
C8 C9 C10 119.8(2)
O7 C3' C4' 107.14(18)
O7 C3' C2' 111.2(2)
O7 C3' H3' 109.6
C4' C3' H3' 109.6
C2' C3' C4' 109.6(2)
C2' C3' H3' 109.6
C10' C1' C2' 118.1(2)
O8 C1' C10' 121.7(2)
O8 C1' C2' 120.1(2)
C7 C8 C9 120.3(3)
C7 C8 H8 119.8
C9 C8 H8 119.8
O7 C11' H11A 109.5
O7 C11' H11B 109.5
O7 C11' H11C 109.5
H11A C11' H11B 109.5
H11A C11' H11C 109.5
H11B C11' H11C 109.5

loop_
_geom_bond_atom_site_label_1
_geom_bond_atom_site_label_2
_geom_bond_distance
Cl1 C2 1.781(2)
O6 H6 0.8200
O6 C3 1.419(3)
O5 C6' 1.381(3)
O5 C4 1.442(3)
O3 C4' 1.435(3)
O3 C6 1.377(3)
O4 C4' 1.419(3)
O4 C4 1.410(3)
C10' C9' 1.384(3)
C10' C5' 1.403(3)
C10' C1' 1.491(3)
O7 C3' 1.426(3)
O7 C11' 1.409(3)
O1 C1 1.225(3)
C6' C5' 1.383(3)
C6' C7' 1.388(3)
C4' C5' 1.500(3)
C4' C3' 1.520(3)
C3 H3 0.9800
C3 C4 1.523(3)
C3 C2 1.515(3)
C4 C5 1.503(3)
C7 H7 0.9300
C7 C6 1.395(4)
C7 C8 1.369(4)
O8 C1' 1.217(3)
C6 C5 1.380(3)
O2 H2 0.8200
O2 C9 1.353(3)
C1 C2 1.524(3)
C1 C10 1.475(3)
C2' H2'A 0.9700
C2' H2'B 0.9700
C2' C3' 1.518(3)
C2' C1' 1.516(3)
C9' H9' 0.9300
C9' C8' 1.395(3)
C2 H2A 0.9800
C7' H7' 0.9300
C7' C8' 1.384(4)
C5 C10 1.410(3)
C10 C9 1.409(4)
C8' H8' 0.9300
C9 C8 1.403(4)
C3' H3' 0.9800
C8 H8 0.9300
C11' H11A 0.9600
C11' H11B 0.9600
C11' H11C 0.9600

loop_
_geom_torsion_atom_site_label_1
_geom_torsion_atom_site_label_2
_geom_torsion_atom_site_label_3
_geom_torsion_atom_site_label_4
_geom_torsion
O6 C3 C4 O5 -178.28(18)
O6 C3 C4 O4 -60.0(2)
O6 C3 C4 C5 62.0(2)
O6 C3 C2 Cl1 66.8(2)
O6 C3 C2 C1 -57.9(3)
O5 C6' C5' C10' -176.4(2)
O5 C6' C5' C4' 0.6(4)
O5 C6' C7' C8' 178.3(2)
O5 C4 C5 C6 101.0(3)
O5 C4 C5 C10 -84.6(3)
O3 C4' C5' C10' -83.3(3)
O3 C4' C5' C6' 99.8(3)
O3 C4' C3' O7 -174.01(18)
O3 C4' C3' C2' 65.2(2)
O3 C6 C5 C4 -0.7(4)
O3 C6 C5 C10 -175.2(2)
O4 C4' C5' C10' 153.9(2)
O4 C4' C5' C6' -23.0(3)
O4 C4' C3' O7 -55.9(2)
O4 C4' C3' C2' -176.64(19)
O4 C4 C5 C6 -22.0(3)
O4 C4 C5 C10 152.4(2)
C10' C9' C8' C7' 1.0(4)
O1 C1 C2 Cl1 23.4(3)
O1 C1 C2 C3 147.5(2)
O1 C1 C10 C5 -176.8(2)
O1 C1 C10 C9 -3.1(4)
C6' O5 C4 O4 43.3(3)
C6' O5 C4 C3 160.95(19)
C6' O5 C4 C5 -79.2(2)
C6' C7' C8' C9' -1.3(4)
C4' O3 C6 C7 174.1(2)
C4' O3 C6 C5 -9.8(3)
C4' O4 C4 O5 -68.2(2)
C4' O4 C4 C3 178.01(19)
C4' O4 C4 C5 55.2(2)
C3 C4 C5 C6 -143.9(2)
C3 C4 C5 C10 30.5(3)
C4 O5 C6' C5' -10.3(3)
C4 O5 C6' C7' 171.1(2)
C4 O4 C4' O3 -67.8(2)
C4 O4 C4' C5' 55.8(2)
C4 O4 C4' C3' 178.12(18)
C4 C3 C2 Cl1 -175.87(16)
C4 C3 C2 C1 59.4(3)
C4 C5 C10 C1 -2.6(4)
C4 C5 C10 C9 -176.4(2)
C7 C6 C5 C4 175.3(2)
C7 C6 C5 C10 0.8(4)
C6 O3 C4' O4 43.0(3)
C6 O3 C4' C5' -79.0(3)
C6 O3 C4' C3' 160.03(19)
C6 C7 C8 C9 -1.9(5)
C6 C5 C10 C1 171.8(2)
C6 C5 C10 C9 -2.0(4)
O2 C9 C8 C7 -177.3(3)
C1 C10 C9 O2 5.3(4)
C1 C10 C9 C8 -172.5(3)
C9' C10' C5' C6' -2.4(4)
C9' C10' C5' C4' -179.3(3)
C9' C10' C1' O8 -8.7(4)
C9' C10' C1' C2' 172.8(3)
C5' C10' C9' C8' 0.8(4)
C5' C10' C1' O8 174.6(2)
C5' C10' C1' C2' -4.0(4)
C5' C6' C7' C8' -0.3(4)
C5' C4' C3' O7 64.9(2)
C5' C4' C3' C2' -55.8(3)
C2 C3 C4 O5 62.4(2)
C2 C3 C4 O4 -179.29(19)
C2 C3 C4 C5 -57.4(3)
C2 C1 C10 C5 3.4(3)
C2 C1 C10 C9 177.2(2)
C7' C6' C5' C10' 2.1(4)
C7' C6' C5' C4' 179.1(2)
C5 C10 C9 O2 179.1(3)
C5 C10 C9 C8 1.3(4)
C10 C1 C2 Cl1 -156.86(18)
C10 C1 C2 C3 -32.8(3)
C10 C9 C8 C7 0.7(5)
C3' C4' C5' C10' 33.3(3)
C3' C4' C5' C6' -143.7(2)
C3' C2' C1' C10' -21.1(3)
C3' C2' C1' O8 160.3(2)
C1' C10' C9' C8' -175.9(2)
C1' C10' C5' C6' 174.4(2)
C1' C10' C5' C4' -2.6(4)
C1' C2' C3' O7 -67.7(3)
C1' C2' C3' C4' 50.5(3)
C8 C7 C6 O3 177.4(3)
C8 C7 C6 C5 1.2(4)
C11' O7 C3' C4' 155.3(2)
C11' O7 C3' C2' -85.0(3)
